data_1575464
loop_
_publ_author_name
'Sun, Xiaofei'
'Jin, Da'
'Yadav, Ravi'
'Kraetschmer, Frederic'
'K&#xf6;ppe, Ralf'
'Roesky, Peter W.'

_publ_section_title
;
 On-demand switching from mono-silylene to bis-silylene to access mono-,
 di- and mixed coinage metal complexes.
;
_journal_issue 35
_journal_name_full 'Chemical science'
_journal_page_first 16057
_journal_page_last 16062
_journal_paper_doi 10.1039/d5sc04287a
_journal_volume 16
_journal_year 2025
_chemical_formula_moiety 'C16 H23 Au N2'
_chemical_formula_sum 'C16 H23 Au N2'
_chemical_formula_weight 440.33
_space_group_crystal_system triclinic
_space_group_IT_number 2
_space_group_name_Hall '-P 1'
_space_group_name_H-M_alt 'P -1'
_atom_sites_solution_hydrogens geom
_atom_sites_solution_primary dual
_audit_creation_date 2025-04-23
_audit_creation_method
;
Olex2 1.5
(compiled 2025.04.05 svn.rf049d14d for OlexSys, GUI svn.r7221)
;
_audit_update_record
;
2025-05-02 deposited with the CCDC.	2025-07-30 downloaded from the CCDC.
;
_cell_angle_alpha 92.910(4)
_cell_angle_beta 103.140(4)
_cell_angle_gamma 92.282(4)
_cell_formula_units_Z 2
_cell_length_a 7.3250(3)
_cell_length_b 8.2648(4)
_cell_length_c 13.2970(6)
_cell_measurement_reflns_used 10423
_cell_measurement_temperature 100
_cell_measurement_theta_max 29.40
_cell_measurement_theta_min 2.85
_cell_volume 781.82(6)
_computing_cell_refinement
;
X-Area Recipe 1.33.0.0 (STOE, 2015)
;
_computing_data_collection
;
X-Area Pilatus3_SV 1.31.150.0 (STOE, 2018)
;
_computing_data_reduction
;
X-Area Integrate 1.73.1.0 (STOE, 2018)
X-Area LANA 1.73.2.0 (STOE, 2018)
;
_computing_molecular_graphics 'Olex2 1.5 (Dolomanov et al., 2009)'
_computing_publication_material 'Olex2 1.5 (Dolomanov et al., 2009)'
_computing_structure_refinement 'SHELXL 2019/2 (Sheldrick, 2015)'
_computing_structure_solution 'SHELXT  (Sheldrick, 2015)'
_diffrn_ambient_temperature 100
_diffrn_detector Pilatus200K
_diffrn_detector_area_resol_mean 5.81
_diffrn_detector_type 'DECTRIS PILATUS 200K'
_diffrn_measured_fraction_theta_full 0.998
_diffrn_measured_fraction_theta_max 0.891
_diffrn_measurement_details
;
 897 frames, detector distance = 80 mm
;
_diffrn_measurement_device 'Eulerian 4-circle diffractometer'
_diffrn_measurement_device_type 'STOE STADIVARI'
_diffrn_measurement_method 'rotation method, \w scans'
_diffrn_radiation_collimation '0.5 mm diameter, monocapillary'
_diffrn_radiation_monochromator 'plane graphite'
_diffrn_radiation_polarisn_norm 0
_diffrn_radiation_probe x-ray
_diffrn_radiation_type 'Mo K\a'
_diffrn_radiation_wavelength 0.71073
_diffrn_reflns_av_unetI/netI 0.0189
_diffrn_reflns_Laue_measured_fraction_full 0.998
_diffrn_reflns_Laue_measured_fraction_max 0.891
_diffrn_reflns_limit_h_max 9
_diffrn_reflns_limit_h_min -10
_diffrn_reflns_limit_k_max 11
_diffrn_reflns_limit_k_min -11
_diffrn_reflns_limit_l_max 18
_diffrn_reflns_limit_l_min -18
_diffrn_reflns_number 15014
_diffrn_reflns_point_group_measured_fraction_full 0.998
_diffrn_reflns_point_group_measured_fraction_max 0.891
_diffrn_reflns_theta_full 25.242
_diffrn_reflns_theta_max 29.403
_diffrn_reflns_theta_min 2.848
_diffrn_source 'Mo Genix 3D HF'
_diffrn_source_current 0.830
_diffrn_source_power 0.050
_diffrn_source_voltage 60
_exptl_absorpt_coefficient_mu 9.398
_exptl_absorpt_correction_T_max 1.0000
_exptl_absorpt_correction_T_min 0.4872
_exptl_absorpt_correction_type multi-scan
_exptl_absorpt_process_details
;
STOE LANA, absorption correction by scaling of reflection intensities.
J. Koziskova, F. Hahn, J. Richter, J. Kozisek, "Comparison of different
absorption corrections on the model structure of tetrakis(\m~2~-acetato)-
diaqua-di-copper(II)", Acta Chimica Slovaca, vol. 9, no. 2, 2016, pp. 136 - 140.
;
_exptl_crystal_colour colourless
_exptl_crystal_colour_primary colourless
_exptl_crystal_density_diffrn 1.870
_exptl_crystal_density_method 'not measured'
_exptl_crystal_description block
_exptl_crystal_F_000 424
_exptl_crystal_size_max 0.217
_exptl_crystal_size_mid 0.178
_exptl_crystal_size_min 0.096
_refine_diff_density_max 1.792
_refine_diff_density_min -1.976
_refine_diff_density_rms 0.160
_refine_ls_extinction_method none
_refine_ls_goodness_of_fit_ref 1.142
_refine_ls_hydrogen_treatment constr
_refine_ls_matrix_type full
_refine_ls_number_parameters 180
_refine_ls_number_reflns 15014
_refine_ls_number_restraints 0
_refine_ls_restrained_S_all 1.142
_refine_ls_R_factor_all 0.0309
_refine_ls_R_factor_gt 0.0285
_refine_ls_shift/su_max 0.001
_refine_ls_shift/su_mean 0.000
_refine_ls_structure_factor_coef Fsqd
_refine_ls_weighting_details 'w=1/[\s^2^(Fo^2^)+(0.0498P)^2^+0.4488P] where P=(Fo^2^+2Fc^2^)/3'
_refine_ls_weighting_scheme calc
_refine_ls_wR_factor_gt 0.0772
_refine_ls_wR_factor_ref 0.0780
_reflns_Friedel_coverage 0.000
_reflns_number_gt 13862
_reflns_number_total 15014
_reflns_threshold_expression 'I > 2\s(I)'
_cod_data_source_file d5sc04287a2.cif
_cod_data_source_block xfau25-04-03
_cod_depositor_comments 'Adding full bibliography for 1575461--1575467.cif.'
_cod_database_code 1575464
__shelx_shelxl_version_number 2019/2
_audit_contact_author
;
      Prof. Dr. Peter W. Roesky
      Karlsruher Institut fuer Technologie (KIT), CS
      Institut fuer Anorganische Chemie (AOC)
      Lehrstuhl fuer Anorganische Funktionsmaterialien
      Engesserstr. 15, Geb. 30.45
      76131 Karlsruhe 
      Bundesrepublik Deutschland
;
_audit_contact_letter
;
;
_shelx_space_group_comment
;
The symmetry employed for this shelxl refinement is uniquely defined
by the following loop, which should always be used as a source of
symmetry information in preference to the above space-group names.
They are only intended as comments.
;
_olex2_refinement_description
;
1. Twinned data refinement
 Scales: 0.7929(5)
 0.2071(5)
2. Fixed Uiso
 At 1.2 times of:
  All C(H) groups
 At 1.5 times of:
  All C(H,H,H) groups
3.a Aromatic/amide H refined with riding coordinates:
 C10(H10), C12(H12)
3.b Idealised Me refined as rotating group:
 C4(H4A,H4B,H4C), C5(H5A,H5B,H5C), C6(H6A,H6B,H6C), C7(H7A,H7B,H7C), C14(H14A,
 H14B,H14C), C15(H15A,H15B,H15C), C16(H16A,H16B,H16C)
;
_olex2_submission_special_instructions 'No special instructions were received'

loop_
_space_group_symop_operation_xyz
'x, y, z'
'-x, -y, -z'

loop_
_atom_site_label
_atom_site_type_symbol
_atom_site_fract_x
_atom_site_fract_y
_atom_site_fract_z
_atom_site_U_iso_or_equiv
_atom_site_adp_type
_atom_site_occupancy
_atom_site_site_symmetry_order
_atom_site_calc_flag
_atom_site_refinement_flags_posn
_atom_site_refinement_flags_adp
_atom_site_refinement_flags_occupancy
_atom_site_disorder_assembly
_atom_site_disorder_group
Au Au 0.67454(2) 0.70644(2) 0.41525(2) 0.01506(7) Uani 1 1 d . . . . .
N1 N 0.8985(6) 0.7209(5) 0.6406(4) 0.0165(8) Uani 1 1 d . . . . .
N2 N 0.8390(6) 0.9599(5) 0.5915(3) 0.0157(8) Uani 1 1 d . . . . .
C1 C 0.8138(7) 0.8013(6) 0.5582(4) 0.0166(10) Uani 1 1 d . . . . .
C2 C 0.9769(7) 0.8269(7) 0.7259(4) 0.0168(10) Uani 1 1 d . . . . .
C3 C 0.9374(7) 0.9788(6) 0.6941(4) 0.0173(10) Uani 1 1 d . . . . .
C4 C 0.9034(8) 0.5448(6) 0.6430(5) 0.0230(11) Uani 1 1 d . . . . .
H4A H 1.034036 0.514318 0.663184 0.034 Uiso 1 1 calc R U . . .
H4B H 0.845059 0.494786 0.574169 0.034 Uiso 1 1 calc R U . . .
H4C H 0.834431 0.507089 0.693182 0.034 Uiso 1 1 calc R U . . .
C5 C 1.0785(7) 0.7719(7) 0.8266(4) 0.0229(11) Uani 1 1 d . . . . .
H5A H 0.994928 0.699157 0.853793 0.034 Uiso 1 1 calc R U . . .
H5B H 1.119640 0.866111 0.875474 0.034 Uiso 1 1 calc R U . . .
H5C H 1.188164 0.714015 0.817183 0.034 Uiso 1 1 calc R U . . .
C6 C 0.9841(7) 1.1422(6) 0.7496(4) 0.0221(11) Uani 1 1 d . . . . .
H6A H 1.036538 1.129417 0.823224 0.033 Uiso 1 1 calc R U . . .
H6B H 0.869965 1.202907 0.741530 0.033 Uiso 1 1 calc R U . . .
H6C H 1.076412 1.201413 0.720349 0.033 Uiso 1 1 calc R U . . .
C7 C 0.7686(8) 1.0933(6) 0.5289(4) 0.0203(11) Uani 1 1 d . . . . .
H7A H 0.716927 1.051866 0.457298 0.030 Uiso 1 1 calc R U . . .
H7B H 0.871421 1.173817 0.530972 0.030 Uiso 1 1 calc R U . . .
H7C H 0.669866 1.144037 0.556398 0.030 Uiso 1 1 calc R U . . .
C8 C 0.5315(7) 0.6075(6) 0.2737(4) 0.0165(10) Uani 1 1 d . . . . .
C9 C 0.5010(7) 0.4374(6) 0.2556(4) 0.0175(10) Uani 1 1 d . . . . .
C10 C 0.4012(7) 0.3688(6) 0.1602(4) 0.0189(10) Uani 1 1 d . . . . .
H10 H 0.383767 0.254091 0.150337 0.023 Uiso 1 1 calc R U . . .
C11 C 0.3258(7) 0.4643(7) 0.0782(4) 0.0188(10) Uani 1 1 d . . . . .
C12 C 0.3532(7) 0.6318(6) 0.0948(4) 0.0163(10) Uani 1 1 d . . . . .
H12 H 0.301930 0.699248 0.040776 0.020 Uiso 1 1 calc R U . . .
C13 C 0.4553(7) 0.7028(6) 0.1899(4) 0.0195(10) Uani 1 1 d . . . . .
C14 C 0.5738(8) 0.3263(6) 0.3410(4) 0.0205(11) Uani 1 1 d . . . . .
H14A H 0.711295 0.330081 0.355927 0.031 Uiso 1 1 calc R U . . .
H14B H 0.524479 0.215051 0.318987 0.031 Uiso 1 1 calc R U . . .
H14C H 0.532902 0.361881 0.403418 0.031 Uiso 1 1 calc R U . . .
C15 C 0.2194(8) 0.3862(7) -0.0241(4) 0.0251(12) Uani 1 1 d . . . . .
H15A H 0.084399 0.395384 -0.030267 0.038 Uiso 1 1 calc R U . . .
H15B H 0.247269 0.271348 -0.028349 0.038 Uiso 1 1 calc R U . . .
H15C H 0.257250 0.440851 -0.080441 0.038 Uiso 1 1 calc R U . . .
C16 C 0.4841(8) 0.8867(7) 0.2008(5) 0.0244(12) Uani 1 1 d . . . . .
H16A H 0.616606 0.917381 0.205757 0.037 Uiso 1 1 calc R U . . .
H16B H 0.447579 0.927933 0.263391 0.037 Uiso 1 1 calc R U . . .
H16C H 0.406638 0.933280 0.140180 0.037 Uiso 1 1 calc R U . . .

loop_
_atom_site_aniso_label
_atom_site_aniso_U_11
_atom_site_aniso_U_22
_atom_site_aniso_U_33
_atom_site_aniso_U_23
_atom_site_aniso_U_13
_atom_site_aniso_U_12
Au 0.01540(10) 0.01420(11) 0.01548(11) -0.00272(7) 0.00422(7) 0.00026(7)
N1 0.0165(19) 0.012(2) 0.022(2) 0.0007(17) 0.0055(16) 0.0012(16)
N2 0.0169(19) 0.014(2) 0.016(2) 0.0005(17) 0.0037(16) 0.0014(16)
C1 0.017(2) 0.016(3) 0.017(2) -0.0014(19) 0.0052(18) 0.001(2)
C2 0.017(2) 0.020(3) 0.013(2) -0.0056(19) 0.0041(18) 0.001(2)
C3 0.016(2) 0.019(3) 0.017(2) -0.002(2) 0.0044(18) -0.0014(19)
C4 0.025(3) 0.011(3) 0.033(3) 0.000(2) 0.007(2) 0.003(2)
C5 0.019(2) 0.031(3) 0.017(3) 0.005(2) -0.002(2) 0.002(2)
C6 0.024(3) 0.019(3) 0.023(3) -0.006(2) 0.006(2) -0.003(2)
C7 0.023(2) 0.016(3) 0.023(3) 0.004(2) 0.005(2) 0.004(2)
C8 0.016(2) 0.016(2) 0.019(2) -0.003(2) 0.0068(19) 0.0016(19)
C9 0.017(2) 0.019(3) 0.018(2) 0.000(2) 0.0055(19) 0.000(2)
C10 0.020(2) 0.015(3) 0.022(3) -0.002(2) 0.006(2) 0.0015(19)
C11 0.015(2) 0.024(3) 0.016(2) -0.005(2) 0.0019(18) 0.004(2)
C12 0.017(2) 0.019(3) 0.012(2) 0.0013(19) 0.0014(18) 0.0031(19)
C13 0.018(2) 0.014(2) 0.027(3) -0.002(2) 0.008(2) 0.002(2)
C14 0.026(3) 0.015(3) 0.019(3) 0.000(2) 0.003(2) -0.001(2)
C15 0.025(3) 0.025(3) 0.021(3) -0.007(2) 0.000(2) 0.000(2)
C16 0.028(3) 0.017(3) 0.025(3) -0.001(2) 0.001(2) 0.002(2)

loop_
_atom_type_symbol
_atom_type_description
_atom_type_scat_dispersion_real
_atom_type_scat_dispersion_imag
_atom_type_scat_source
C C 0.0033 0.0016 'International Tables Vol C Tables 4.2.6.8 and 6.1.1.4'
H H 0.0000 0.0000 'International Tables Vol C Tables 4.2.6.8 and 6.1.1.4'
Au Au -2.0133 8.8022 'International Tables Vol C Tables 4.2.6.8 and 6.1.1.4'
N N 0.0061 0.0033 'International Tables Vol C Tables 4.2.6.8 and 6.1.1.4'

loop_
_geom_angle_atom_site_label_1
_geom_angle_atom_site_label_2
_geom_angle_atom_site_label_3
_geom_angle
_geom_angle_site_symmetry_1
_geom_angle_site_symmetry_3
_geom_angle_publ_flag
C1 Au C8 178.61(18) . . ?
C1 N1 C2 111.7(4) . . ?
C1 N1 C4 125.0(5) . . ?
C2 N1 C4 123.3(5) . . ?
C1 N2 C3 111.2(4) . . ?
C1 N2 C7 124.5(5) . . ?
C3 N2 C7 124.2(4) . . ?
N1 C1 Au 128.0(4) . . ?
N1 C1 N2 104.7(5) . . ?
N2 C1 Au 127.2(4) . . ?
N1 C2 C5 123.3(5) . . ?
C3 C2 N1 105.6(4) . . ?
C3 C2 C5 131.2(5) . . ?
N2 C3 C6 121.9(5) . . ?
C2 C3 N2 106.8(4) . . ?
C2 C3 C6 131.3(5) . . ?
N1 C4 H4A 109.5 . . ?
N1 C4 H4B 109.5 . . ?
N1 C4 H4C 109.5 . . ?
H4A C4 H4B 109.5 . . ?
H4A C4 H4C 109.5 . . ?
H4B C4 H4C 109.5 . . ?
C2 C5 H5A 109.5 . . ?
C2 C5 H5B 109.5 . . ?
C2 C5 H5C 109.5 . . ?
H5A C5 H5B 109.5 . . ?
H5A C5 H5C 109.5 . . ?
H5B C5 H5C 109.5 . . ?
C3 C6 H6A 109.5 . . ?
C3 C6 H6B 109.5 . . ?
C3 C6 H6C 109.5 . . ?
H6A C6 H6B 109.5 . . ?
H6A C6 H6C 109.5 . . ?
H6B C6 H6C 109.5 . . ?
N2 C7 H7A 109.5 . . ?
N2 C7 H7B 109.5 . . ?
N2 C7 H7C 109.5 . . ?
H7A C7 H7B 109.5 . . ?
H7A C7 H7C 109.5 . . ?
H7B C7 H7C 109.5 . . ?
C9 C8 Au 120.6(4) . . ?
C9 C8 C13 116.5(5) . . ?
C13 C8 Au 122.9(4) . . ?
C8 C9 C14 120.2(5) . . ?
C10 C9 C8 121.1(5) . . ?
C10 C9 C14 118.6(5) . . ?
C9 C10 H10 119.1 . . ?
C9 C10 C11 121.8(5) . . ?
C11 C10 H10 119.1 . . ?
C10 C11 C15 120.5(5) . . ?
C12 C11 C10 117.9(5) . . ?
C12 C11 C15 121.7(5) . . ?
C11 C12 H12 119.5 . . ?
C11 C12 C13 121.1(5) . . ?
C13 C12 H12 119.5 . . ?
C8 C13 C16 120.6(5) . . ?
C12 C13 C8 121.6(5) . . ?
C12 C13 C16 117.8(5) . . ?
C9 C14 H14A 109.5 . . ?
C9 C14 H14B 109.5 . . ?
C9 C14 H14C 109.5 . . ?
H14A C14 H14B 109.5 . . ?
H14A C14 H14C 109.5 . . ?
H14B C14 H14C 109.5 . . ?
C11 C15 H15A 109.5 . . ?
C11 C15 H15B 109.5 . . ?
C11 C15 H15C 109.5 . . ?
H15A C15 H15B 109.5 . . ?
H15A C15 H15C 109.5 . . ?
H15B C15 H15C 109.5 . . ?
C13 C16 H16A 109.5 . . ?
C13 C16 H16B 109.5 . . ?
C13 C16 H16C 109.5 . . ?
H16A C16 H16B 109.5 . . ?
H16A C16 H16C 109.5 . . ?
H16B C16 H16C 109.5 . . ?

loop_
_geom_bond_atom_site_label_1
_geom_bond_atom_site_label_2
_geom_bond_distance
_geom_bond_site_symmetry_2
_geom_bond_publ_flag
Au C1 2.042(5) . ?
Au C8 2.046(5) . ?
N1 C1 1.351(7) . ?
N1 C2 1.396(6) . ?
N1 C4 1.459(7) . ?
N2 C1 1.353(6) . ?
N2 C3 1.389(6) . ?
N2 C7 1.455(7) . ?
C2 C3 1.366(7) . ?
C2 C5 1.479(7) . ?
C3 C6 1.494(7) . ?
C4 H4A 0.9800 . ?
C4 H4B 0.9800 . ?
C4 H4C 0.9800 . ?
C5 H5A 0.9800 . ?
C5 H5B 0.9800 . ?
C5 H5C 0.9800 . ?
C6 H6A 0.9800 . ?
C6 H6B 0.9800 . ?
C6 H6C 0.9800 . ?
C7 H7A 0.9800 . ?
C7 H7B 0.9800 . ?
C7 H7C 0.9800 . ?
C8 C9 1.414(7) . ?
C8 C13 1.420(8) . ?
C9 C10 1.393(7) . ?
C9 C14 1.512(7) . ?
C10 H10 0.9500 . ?
C10 C11 1.402(8) . ?
C11 C12 1.390(7) . ?
C11 C15 1.505(7) . ?
C12 H12 0.9500 . ?
C12 C13 1.401(7) . ?
C13 C16 1.521(7) . ?
C14 H14A 0.9800 . ?
C14 H14B 0.9800 . ?
C14 H14C 0.9800 . ?
C15 H15A 0.9800 . ?
C15 H15B 0.9800 . ?
C15 H15C 0.9800 . ?
C16 H16A 0.9800 . ?
C16 H16B 0.9800 . ?
C16 H16C 0.9800 . ?

loop_
_geom_torsion_atom_site_label_1
_geom_torsion_atom_site_label_2
_geom_torsion_atom_site_label_3
_geom_torsion_atom_site_label_4
_geom_torsion
_geom_torsion_site_symmetry_1
_geom_torsion_site_symmetry_2
_geom_torsion_site_symmetry_3
_geom_torsion_site_symmetry_4
_geom_torsion_publ_flag
Au C8 C9 C10 178.9(4) . . . . ?
Au C8 C9 C14 0.1(7) . . . . ?
Au C8 C13 C12 -178.1(4) . . . . ?
Au C8 C13 C16 2.5(7) . . . . ?
N1 C2 C3 N2 -0.5(5) . . . . ?
N1 C2 C3 C6 -179.7(5) . . . . ?
C1 N1 C2 C3 0.2(6) . . . . ?
C1 N1 C2 C5 -180.0(5) . . . . ?
C1 N2 C3 C2 0.6(6) . . . . ?
C1 N2 C3 C6 179.9(4) . . . . ?
C2 N1 C1 Au -179.0(4) . . . . ?
C2 N1 C1 N2 0.2(6) . . . . ?
C3 N2 C1 Au 178.7(4) . . . . ?
C3 N2 C1 N1 -0.5(6) . . . . ?
C4 N1 C1 Au -1.2(8) . . . . ?
C4 N1 C1 N2 178.0(4) . . . . ?
C4 N1 C2 C3 -177.7(5) . . . . ?
C4 N1 C2 C5 2.1(8) . . . . ?
C5 C2 C3 N2 179.7(5) . . . . ?
C5 C2 C3 C6 0.5(9) . . . . ?
C7 N2 C1 Au 0.1(7) . . . . ?
C7 N2 C1 N1 -179.1(4) . . . . ?
C7 N2 C3 C2 179.3(4) . . . . ?
C7 N2 C3 C6 -1.4(7) . . . . ?
C8 C9 C10 C11 -0.4(8) . . . . ?
C9 C8 C13 C12 0.8(7) . . . . ?
C9 C8 C13 C16 -178.6(5) . . . . ?
C9 C10 C11 C12 -0.1(8) . . . . ?
C9 C10 C11 C15 179.7(5) . . . . ?
C10 C11 C12 C13 0.9(8) . . . . ?
C11 C12 C13 C8 -1.3(8) . . . . ?
C11 C12 C13 C16 178.1(5) . . . . ?
C13 C8 C9 C10 0.0(7) . . . . ?
C13 C8 C9 C14 -178.8(5) . . . . ?
C14 C9 C10 C11 178.5(5) . . . . ?
C15 C11 C12 C13 -178.9(5) . . . . ?

loop_
_twin_individual_id
_twin_individual_mass_fraction_refined
1 0.7929(5)
2 0.2071(5)
